data_4127618
loop_
_publ_author_name
'Sorlin, Alexandre M.'
'Mixdorf, Jason C.'
'Rotella, Madeline E.'
'Martin, Robert T.'
'Gutierrez, Osvaldo'
'Nguyen, Hien M.'

_publ_section_title
;
 The Role of Trichloroacetimidate To Enable Iridium-Catalyzed Regio- and
 Enantioselective Allylic Fluorination: A Combined Experimental and
 Computational Study.
;
_journal_issue 37
_journal_name_full 'Journal of the American Chemical Society'
_journal_page_first 14843
_journal_page_last 14852
_journal_paper_doi 10.1021/jacs.9b07575
_journal_volume 141
_journal_year 2019
_chemical_formula_moiety 'C21 H23 Cl4 F Ir N O3'
_chemical_formula_sum 'C21 H23 Cl4 F Ir N O3'
_chemical_formula_weight 690.40
_space_group_crystal_system monoclinic
_space_group_IT_number 14
_space_group_name_Hall '-P 2yn'
_space_group_name_H-M_alt 'P 1 21/n 1'
_symmetry_space_group_name_Hall '-P 2yn'
_symmetry_space_group_name_H-M 'P 1 21/n 1'
_atom_sites_solution_hydrogens mixed
_atom_sites_solution_primary dual
_audit_creation_date 2018-11-14
_audit_creation_method
;
Olex2 1.2
(compiled 2018.05.29 svn.r3508 for OlexSys, GUI svn.r5506)
;
_cell_angle_alpha 90
_cell_angle_beta 101.266(3)
_cell_angle_gamma 90
_cell_formula_units_Z 4
_cell_length_a 10.2586(7)
_cell_length_b 18.0776(11)
_cell_length_c 12.3309(9)
_cell_measurement_reflns_used 9630
_cell_measurement_temperature 100
_cell_measurement_theta_max 29.26
_cell_measurement_theta_min 2.62
_cell_volume 2242.7(3)
_computing_cell_refinement 'SAINT V8.30C (?, 2016)'
_computing_data_reduction 'SAINT V8.30C (?, 2016)'
_computing_molecular_graphics 'Olex2 (Dolomanov et al., 2009)'
_computing_publication_material 'Olex2 (Dolomanov et al., 2009)'
_computing_structure_refinement 'ShelXL (Sheldrick, 2015)'
_computing_structure_solution 'ShelXT (Sheldrick, 2015)'
_diffrn_ambient_temperature 100.1
_diffrn_measured_fraction_theta_full 1.000
_diffrn_measured_fraction_theta_max 0.997
_diffrn_measurement_device_type 'Bruker APEX-II CCD'
_diffrn_measurement_method '\f and \w scans'
_diffrn_radiation_monochromator graphite
_diffrn_radiation_type MoK\a
_diffrn_radiation_wavelength 0.71073
_diffrn_reflns_av_R_equivalents 0.0494
_diffrn_reflns_av_unetI/netI 0.0333
_diffrn_reflns_Laue_measured_fraction_full 1.000
_diffrn_reflns_Laue_measured_fraction_max 0.997
_diffrn_reflns_limit_h_max 13
_diffrn_reflns_limit_h_min -14
_diffrn_reflns_limit_k_max 25
_diffrn_reflns_limit_k_min -23
_diffrn_reflns_limit_l_max 17
_diffrn_reflns_limit_l_min -17
_diffrn_reflns_number 134037
_diffrn_reflns_point_group_measured_fraction_full 1.000
_diffrn_reflns_point_group_measured_fraction_max 0.997
_diffrn_reflns_theta_full 25.242
_diffrn_reflns_theta_max 30.569
_diffrn_reflns_theta_min 2.253
_diffrn_standards_number 0
_exptl_absorpt_coefficient_mu 6.463
_exptl_absorpt_correction_T_max 0.7461
_exptl_absorpt_correction_T_min 0.6654
_exptl_absorpt_correction_type multi-scan
_exptl_absorpt_process_details
'SADABS-2012/1 (Bruker,2012) was used for absorption correction. wR2(int) was 0.0793 before and 0.0556 after correction. The Ratio of minimum to maximum transmission is 0.8918. The \l/2 correction factor is 0.0015.'
_exptl_crystal_colour 'clear yellowish'
_exptl_crystal_colour_lustre clear
_exptl_crystal_colour_modifier yellowish
_exptl_crystal_density_diffrn 2.045
_exptl_crystal_description cube
_exptl_crystal_F_000 1336
_exptl_crystal_size_max 0.506
_exptl_crystal_size_mid 0.374
_exptl_crystal_size_min 0.349
_refine_diff_density_max 1.123
_refine_diff_density_min -0.828
_refine_diff_density_rms 0.147
_refine_ls_extinction_method none
_refine_ls_goodness_of_fit_ref 1.056
_refine_ls_hydrogen_treatment mixed
_refine_ls_matrix_type full
_refine_ls_number_parameters 284
_refine_ls_number_reflns 6863
_refine_ls_number_restraints 0
_refine_ls_restrained_S_all 1.056
_refine_ls_R_factor_all 0.0353
_refine_ls_R_factor_gt 0.0235
_refine_ls_shift/su_max 0.006
_refine_ls_shift/su_mean 0.000
_refine_ls_structure_factor_coef Fsqd
_refine_ls_weighting_details 'w=1/[\s^2^(Fo^2^)+(0.0154P)^2^+1.5877P] where P=(Fo^2^+2Fc^2^)/3'
_refine_ls_weighting_scheme calc
_refine_ls_wR_factor_gt 0.0387
_refine_ls_wR_factor_ref 0.0409
_reflns_Friedel_coverage 0.000
_reflns_number_gt 5717
_reflns_number_total 6863
_reflns_threshold_expression 'I > 2\s(I)'
_cod_data_source_file ja9b07575_si_002.cif
_cod_data_source_block as0709_0m_2
_cod_database_code 4127618
_shelx_shelxl_version_number 2018/1
_shelx_space_group_comment
;
The symmetry employed for this shelxl refinement is uniquely defined
by the following loop, which should always be used as a source of
symmetry information in preference to the above space-group names.
They are only intended as comments.
;
_shelx_estimated_absorpt_t_max 0.211
_shelx_estimated_absorpt_t_min 0.138
_olex2_refinement_description
;
1. Fixed Uiso
 At 1.2 times of:
  All C(H) groups, All C(H,H) groups
2.a Ternary CH refined with riding coordinates:
 C6(H6), C5(H5), C2(H2), C10(H10), C1(H1A), C11(H11)
2.b Secondary CH2 refined with riding coordinates:
 C9(H9A,H9B), C4(H4A,H4B), C7(H7A,H7B), C3(H3A,H3B), C12(H12A,H12B), C8(H8A,H8B)
2.c Aromatic/amide H refined with riding coordinates:
 C19(H19), C16(H16), C15(H15), C18(H18)
;
_olex2_submission_special_instructions 'No special instructions were received'

loop_
_space_group_symop_operation_xyz
'x, y, z'
'-x+1/2, y+1/2, -z+1/2'
'-x, -y, -z'
'x-1/2, -y-1/2, z-1/2'

loop_
_atom_site_label
_atom_site_type_symbol
_atom_site_fract_x
_atom_site_fract_y
_atom_site_fract_z
_atom_site_U_iso_or_equiv
_atom_site_adp_type
_atom_site_occupancy
_atom_site_site_symmetry_order
_atom_site_calc_flag
_atom_site_refinement_flags_posn
Ir1 Ir 0.67588(2) 0.72896(2) 0.54444(2) 0.01122(3) Uani 1 1 d .
Cl2 Cl 0.66859(6) 0.48271(3) 0.72028(5) 0.02132(13) Uani 1 1 d .
Cl4 Cl 0.89204(6) 0.52337(3) 0.88909(5) 0.02402(13) Uani 1 1 d .
Cl1 Cl 0.57018(6) 0.63363(3) 0.41773(4) 0.01896(12) Uani 1 1 d .
Cl3 Cl 0.63048(6) 0.57573(3) 0.90178(5) 0.02261(13) Uani 1 1 d .
O2 O 0.32860(16) 0.66615(9) 0.57953(13) 0.0205(4) Uani 1 1 d .
O1 O 0.83112(16) 0.67457(9) 0.81270(13) 0.0203(4) Uani 1 1 d .
N1 N 0.69835(19) 0.63841(10) 0.64992(16) 0.0140(4) Uani 1 1 d .
F1 F 0.18632(17) 0.39540(9) 0.84666(13) 0.0400(4) Uani 1 1 d .
O3 O 0.13815(18) 0.63404(11) 0.46748(16) 0.0337(5) Uani 1 1 d .
C6 C 0.8890(2) 0.74263(13) 0.5902(2) 0.0169(5) Uani 1 1 d .
H6 H 0.930445 0.715511 0.658968 0.020 Uiso 1 1 calc R
C5 C 0.8591(2) 0.69749(13) 0.49576(19) 0.0162(5) Uani 1 1 d .
H5 H 0.883453 0.644327 0.510177 0.019 Uiso 1 1 calc R
C2 C 0.6553(2) 0.78998(12) 0.38407(19) 0.0167(5) Uani 1 1 d .
H2 H 0.561321 0.798284 0.345308 0.020 Uiso 1 1 calc R
C9 C 0.6610(2) 0.79953(13) 0.68307(19) 0.0176(5) Uani 1 1 d .
H9A H 0.716867 0.785681 0.755040 0.021 Uiso 1 1 calc R
H9B H 0.659599 0.853452 0.668831 0.021 Uiso 1 1 calc R
C13 C 0.2206(2) 0.62322(14) 0.5498(2) 0.0216(5) Uani 1 1 d .
C10 C 0.5369(2) 0.76203(13) 0.65338(19) 0.0176(5) Uani 1 1 d .
H10 H 0.510448 0.725030 0.705380 0.021 Uiso 1 1 calc R
C4 C 0.8722(2) 0.72401(13) 0.3816(2) 0.0190(5) Uani 1 1 d .
H4A H 0.902928 0.682399 0.340790 0.023 Uiso 1 1 calc R
H4B H 0.940472 0.763361 0.389361 0.023 Uiso 1 1 calc R
C20 C 0.7614(2) 0.62980(12) 0.75272(18) 0.0142(5) Uani 1 1 d .
C14 C 0.2139(2) 0.56365(13) 0.6311(2) 0.0212(5) Uani 1 1 d .
C21 C 0.7396(2) 0.55477(12) 0.80991(18) 0.0148(5) Uani 1 1 d .
C19 C 0.3236(2) 0.54313(13) 0.7091(2) 0.0223(5) Uani 1 1 d .
H19 H 0.405516 0.568340 0.712410 0.027 Uiso 1 1 calc R
C7 C 0.9316(2) 0.82266(13) 0.5882(2) 0.0198(5) Uani 1 1 d .
H7A H 1.024022 0.824645 0.575866 0.024 Uiso 1 1 calc R
H7B H 0.930615 0.845215 0.661235 0.024 Uiso 1 1 calc R
C1 C 0.7003(2) 0.83940(12) 0.46939(19) 0.0173(5) Uani 1 1 d .
H1A H 0.632075 0.876544 0.481020 0.021 Uiso 1 1 calc R
C3 C 0.7415(3) 0.75405(14) 0.3141(2) 0.0210(5) Uani 1 1 d .
H3A H 0.761876 0.790610 0.260018 0.025 Uiso 1 1 calc R
H3B H 0.691681 0.712868 0.272127 0.025 Uiso 1 1 calc R
C12 C 0.3382(2) 0.72680(13) 0.5059(2) 0.0201(5) Uani 1 1 d .
H12A H 0.257896 0.758245 0.498559 0.024 Uiso 1 1 calc R
H12B H 0.343565 0.707551 0.431790 0.024 Uiso 1 1 calc R
C8 C 0.8425(2) 0.86798(13) 0.4987(2) 0.0210(5) Uani 1 1 d .
H8A H 0.840963 0.919856 0.524177 0.025 Uiso 1 1 calc R
H8B H 0.881285 0.867769 0.431240 0.025 Uiso 1 1 calc R
C11 C 0.4586(2) 0.77154(13) 0.5503(2) 0.0182(5) Uani 1 1 d .
H11 H 0.446426 0.824944 0.529643 0.022 Uiso 1 1 calc R
C16 C 0.0841(3) 0.47078(14) 0.7001(2) 0.0306(6) Uani 1 1 d .
H16 H 0.002372 0.445567 0.697720 0.037 Uiso 1 1 calc R
C17 C 0.1950(3) 0.45181(14) 0.7759(2) 0.0278(6) Uani 1 1 d .
C15 C 0.0940(3) 0.52759(15) 0.6271(2) 0.0289(6) Uani 1 1 d .
H15 H 0.018241 0.541934 0.573931 0.035 Uiso 1 1 calc R
C18 C 0.3152(3) 0.48614(14) 0.7824(2) 0.0269(6) Uani 1 1 d .
H18 H 0.390631 0.471303 0.835599 0.032 Uiso 1 1 calc R
H1 H 0.656(3) 0.6022(16) 0.624(2) 0.034(8) Uiso 1 1 d .

loop_
_atom_site_aniso_label
_atom_site_aniso_U_11
_atom_site_aniso_U_22
_atom_site_aniso_U_33
_atom_site_aniso_U_23
_atom_site_aniso_U_13
_atom_site_aniso_U_12
Ir1 0.01393(5) 0.01004(4) 0.00891(5) 0.00032(3) 0.00031(3) 0.00050(3)
Cl2 0.0302(3) 0.0127(3) 0.0185(3) -0.0003(2) -0.0016(2) -0.0026(2)
Cl4 0.0205(3) 0.0227(3) 0.0252(3) 0.0062(2) -0.0045(2) 0.0045(2)
Cl1 0.0251(3) 0.0168(3) 0.0130(3) -0.0033(2) -0.0013(2) -0.0023(2)
Cl3 0.0247(3) 0.0246(3) 0.0203(3) 0.0008(2) 0.0085(2) -0.0009(2)
O2 0.0199(9) 0.0237(9) 0.0168(8) 0.0039(7) 0.0013(7) -0.0026(7)
O1 0.0254(9) 0.0176(8) 0.0151(8) -0.0005(7) -0.0029(7) -0.0069(7)
N1 0.0180(10) 0.0100(9) 0.0125(10) -0.0002(8) -0.0007(8) -0.0019(8)
F1 0.0543(11) 0.0339(9) 0.0311(9) 0.0062(7) 0.0069(8) -0.0192(8)
O3 0.0235(10) 0.0381(11) 0.0339(11) 0.0091(9) -0.0080(9) -0.0045(8)
C6 0.0116(11) 0.0191(11) 0.0190(12) 0.0034(10) 0.0004(9) 0.0011(9)
C5 0.0139(11) 0.0184(11) 0.0167(12) 0.0016(10) 0.0036(9) 0.0045(9)
C2 0.0187(12) 0.0174(11) 0.0131(11) 0.0077(9) 0.0012(9) 0.0033(9)
C9 0.0252(13) 0.0146(11) 0.0127(11) -0.0035(9) 0.0030(10) 0.0015(10)
C13 0.0166(12) 0.0233(13) 0.0245(14) -0.0008(10) 0.0028(11) 0.0026(10)
C10 0.0215(13) 0.0197(12) 0.0129(12) -0.0024(9) 0.0064(10) 0.0038(10)
C4 0.0192(12) 0.0223(12) 0.0175(12) -0.0012(10) 0.0087(10) 0.0020(10)
C20 0.0163(11) 0.0132(11) 0.0138(11) 0.0004(9) 0.0047(9) 0.0009(9)
C14 0.0206(13) 0.0207(12) 0.0232(13) -0.0034(10) 0.0062(11) -0.0004(10)
C21 0.0158(12) 0.0160(11) 0.0119(11) 0.0011(9) 0.0008(9) 0.0014(9)
C19 0.0210(13) 0.0217(12) 0.0235(13) -0.0012(10) 0.0025(11) -0.0033(10)
C7 0.0194(12) 0.0209(12) 0.0189(12) 0.0014(10) 0.0030(10) -0.0043(10)
C1 0.0207(12) 0.0136(11) 0.0179(12) 0.0078(9) 0.0043(10) 0.0026(9)
C3 0.0263(14) 0.0240(12) 0.0134(12) 0.0045(10) 0.0058(10) 0.0015(10)
C12 0.0157(12) 0.0246(13) 0.0189(13) 0.0069(10) 0.0006(10) 0.0034(10)
C8 0.0261(14) 0.0140(11) 0.0230(13) 0.0020(10) 0.0053(11) -0.0042(10)
C11 0.0194(12) 0.0183(12) 0.0177(12) -0.0005(10) 0.0056(10) 0.0058(9)
C16 0.0280(15) 0.0273(14) 0.0382(17) -0.0043(13) 0.0108(13) -0.0077(12)
C17 0.0428(17) 0.0191(13) 0.0231(14) -0.0021(11) 0.0108(12) -0.0077(12)
C15 0.0218(14) 0.0293(14) 0.0347(16) -0.0016(12) 0.0034(12) -0.0007(11)
C18 0.0282(15) 0.0255(13) 0.0252(14) 0.0009(11) 0.0006(12) -0.0016(11)

loop_
_atom_type_symbol
_atom_type_description
_atom_type_scat_dispersion_real
_atom_type_scat_dispersion_imag
_atom_type_scat_source
C C 0.0033 0.0016 'International Tables Vol C Tables 4.2.6.8 and 6.1.1.4'
H H 0.0000 0.0000 'International Tables Vol C Tables 4.2.6.8 and 6.1.1.4'
Cl Cl 0.1484 0.1585 'International Tables Vol C Tables 4.2.6.8 and 6.1.1.4'
F F 0.0171 0.0103 'International Tables Vol C Tables 4.2.6.8 and 6.1.1.4'
Ir Ir -1.4442 7.9887 'International Tables Vol C Tables 4.2.6.8 and 6.1.1.4'
N N 0.0061 0.0033 'International Tables Vol C Tables 4.2.6.8 and 6.1.1.4'
O O 0.0106 0.0060 'International Tables Vol C Tables 4.2.6.8 and 6.1.1.4'

loop_
_geom_angle_atom_site_label_1
_geom_angle_atom_site_label_2
_geom_angle_atom_site_label_3
_geom_angle
N1 Ir1 Cl1 79.91(6)
N1 Ir1 C6 86.78(8)
N1 Ir1 C5 88.29(8)
N1 Ir1 C2 157.26(8)
N1 Ir1 C9 89.21(8)
N1 Ir1 C10 80.75(8)
N1 Ir1 C1 163.01(8)
N1 Ir1 C11 103.12(8)
C6 Ir1 Cl1 123.30(6)
C6 Ir1 C2 95.17(9)
C6 Ir1 C10 123.15(9)
C6 Ir1 C1 79.44(9)
C6 Ir1 C11 149.65(8)
C5 Ir1 Cl1 86.44(6)
C5 Ir1 C6 37.96(9)
C5 Ir1 C2 79.70(9)
C5 Ir1 C9 125.12(9)
C5 Ir1 C10 159.24(9)
C5 Ir1 C1 86.92(9)
C5 Ir1 C11 165.56(8)
C2 Ir1 Cl1 80.12(6)
C2 Ir1 C11 86.55(8)
C9 Ir1 Cl1 146.49(7)
C9 Ir1 C6 87.16(9)
C9 Ir1 C2 113.50(9)
C9 Ir1 C10 37.91(9)
C9 Ir1 C1 80.28(9)
C9 Ir1 C11 64.70(8)
C10 Ir1 Cl1 108.68(6)
C10 Ir1 C2 116.13(9)
C10 Ir1 C1 98.45(9)
C10 Ir1 C11 34.64(8)
C1 Ir1 Cl1 116.01(6)
C1 Ir1 C2 36.17(8)
C1 Ir1 C11 84.52(8)
C11 Ir1 Cl1 86.90(6)
C13 O2 C12 114.96(18)
Ir1 N1 H1 114(2)
C20 N1 Ir1 132.15(16)
C20 N1 H1 114(2)
Ir1 C6 H6 113.9
C5 C6 Ir1 70.87(13)
C5 C6 H6 113.9
C5 C6 C7 124.0(2)
C7 C6 Ir1 112.68(15)
C7 C6 H6 113.9
Ir1 C5 H5 113.9
C6 C5 Ir1 71.17(13)
C6 C5 H5 113.9
C6 C5 C4 122.7(2)
C4 C5 Ir1 114.45(15)
C4 C5 H5 113.9
Ir1 C2 H2 114.3
C1 C2 Ir1 71.79(13)
C1 C2 H2 114.3
C1 C2 C3 124.7(2)
C3 C2 Ir1 109.30(15)
C3 C2 H2 114.3
Ir1 C9 H9A 116.2
Ir1 C9 H9B 116.2
H9A C9 H9B 113.2
C10 C9 Ir1 73.37(13)
C10 C9 H9A 116.2
C10 C9 H9B 116.2
O2 C13 C14 112.3(2)
O3 C13 O2 122.9(2)
O3 C13 C14 124.8(2)
Ir1 C10 H10 119.6
C9 C10 Ir1 68.72(13)
C9 C10 H10 119.6
C11 C10 Ir1 78.61(14)
C11 C10 C9 120.6(2)
C11 C10 H10 119.6
C5 C4 H4A 109.0
C5 C4 H4B 109.0
C5 C4 C3 112.91(19)
H4A C4 H4B 107.8
C3 C4 H4A 109.0
C3 C4 H4B 109.0
O1 C20 N1 128.4(2)
O1 C20 C21 114.69(19)
N1 C20 C21 116.77(19)
C19 C14 C13 121.8(2)
C19 C14 C15 119.7(2)
C15 C14 C13 118.5(2)
Cl2 C21 Cl3 108.70(12)
Cl4 C21 Cl2 108.67(12)
Cl4 C21 Cl3 108.36(12)
C20 C21 Cl2 115.72(15)
C20 C21 Cl4 109.77(15)
C20 C21 Cl3 105.37(15)
C14 C19 H19 119.7
C14 C19 C18 120.6(2)
C18 C19 H19 119.7
C6 C7 H7A 109.0
C6 C7 H7B 109.0
C6 C7 C8 112.98(19)
H7A C7 H7B 107.8
C8 C7 H7A 109.0
C8 C7 H7B 109.0
Ir1 C1 H1A 113.7
C2 C1 Ir1 72.04(13)
C2 C1 H1A 113.7
C2 C1 C8 124.0(2)
C8 C1 Ir1 112.60(15)
C8 C1 H1A 113.7
C2 C3 C4 113.2(2)
C2 C3 H3A 108.9
C2 C3 H3B 108.9
C4 C3 H3A 108.9
C4 C3 H3B 108.9
H3A C3 H3B 107.8
O2 C12 H12A 109.7
O2 C12 H12B 109.7
O2 C12 C11 109.66(19)
H12A C12 H12B 108.2
C11 C12 H12A 109.7
C11 C12 H12B 109.7
C7 C8 H8A 108.9
C7 C8 H8B 108.9
C1 C8 C7 113.58(19)
C1 C8 H8A 108.9
C1 C8 H8B 108.9
H8A C8 H8B 107.7
Ir1 C11 H11 112.2
C10 C11 Ir1 66.75(13)
C10 C11 C12 124.3(2)
C10 C11 H11 112.2
C12 C11 Ir1 122.01(16)
C12 C11 H11 112.2
C17 C16 H16 120.8
C17 C16 C15 118.3(2)
C15 C16 H16 120.8
F1 C17 C16 118.5(2)
F1 C17 C18 118.4(2)
C16 C17 C18 123.1(2)
C14 C15 H15 119.9
C16 C15 C14 120.3(3)
C16 C15 H15 119.9
C19 C18 H18 121.0
C17 C18 C19 118.0(2)
C17 C18 H18 121.0

loop_
_geom_bond_atom_site_label_1
_geom_bond_atom_site_label_2
_geom_bond_distance
Ir1 Cl1 2.4341(5)
Ir1 N1 2.0754(18)
Ir1 C6 2.163(2)
Ir1 C5 2.159(2)
Ir1 C2 2.238(2)
Ir1 C9 2.162(2)
Ir1 C10 2.223(2)
Ir1 C1 2.235(2)
Ir1 C11 2.372(2)
Cl2 C21 1.770(2)
Cl4 C21 1.768(2)
Cl3 C21 1.782(2)
O2 C13 1.344(3)
O2 C12 1.439(3)
O1 C20 1.228(3)
N1 C20 1.315(3)
N1 H1 0.82(3)
F1 C17 1.356(3)
O3 C13 1.203(3)
C6 H6 1.0000
C6 C5 1.405(3)
C6 C7 1.513(3)
C5 H5 1.0000
C5 C4 1.518(3)
C2 H2 1.0000
C2 C1 1.389(3)
C2 C3 1.499(3)
C9 H9A 0.9900
C9 H9B 0.9900
C9 C10 1.426(3)
C13 C14 1.482(3)
C10 H10 1.0000
C10 C11 1.375(3)
C4 H4A 0.9900
C4 H4B 0.9900
C4 C3 1.532(3)
C20 C21 1.565(3)
C14 C19 1.380(3)
C14 C15 1.384(4)
C19 H19 0.9500
C19 C18 1.385(4)
C7 H7A 0.9900
C7 H7B 0.9900
C7 C8 1.527(3)
C1 H1A 1.0000
C1 C8 1.523(3)
C3 H3A 0.9900
C3 H3B 0.9900
C12 H12A 0.9900
C12 H12B 0.9900
C12 C11 1.489(3)
C8 H8A 0.9900
C8 H8B 0.9900
C11 H11 1.0000
C16 H16 0.9500
C16 C17 1.367(4)
C16 C15 1.383(4)
C17 C18 1.369(4)
C15 H15 0.9500
C18 H18 0.9500
